data_4033760
loop_
_publ_author_name
'Yuan, Yu-Chao'
'Bruneau, Christian'
'Dorcet, Vincent'
'Roisnel, Thierry'
'Gramage-Doria, Rafael'

_publ_section_title
;
 Ru-Catalyzed Selective C-H Bond Hydroxylation of Cyclic Imides.
;
_journal_issue 4
_journal_name_full 'The Journal of organic chemistry'
_journal_page_first 1898
_journal_page_last 1907
_journal_paper_doi 10.1021/acs.joc.8b02899
_journal_volume 84
_journal_year 2019
_chemical_compound_source 'synthesis as described'
_chemical_formula_moiety 'C15 H11 N O3'
_chemical_formula_sum 'C15 H11 N O3'
_chemical_formula_weight 253.25
_space_group_crystal_system monoclinic
_space_group_IT_number 14
_space_group_name_Hall '-P 2yn'
_space_group_name_H-M_alt 'P 1 21/n 1'
_atom_sites_solution_hydrogens mixed
_cell_angle_alpha 90
_cell_angle_beta 103.979(5)
_cell_angle_gamma 90
_cell_formula_units_Z 4
_cell_length_a 10.8718(14)
_cell_length_b 8.0647(12)
_cell_length_c 13.948(2)
_cell_measurement_reflns_used 5856
_cell_measurement_temperature 150(2)
_cell_measurement_theta_max 27.5267
_cell_measurement_theta_min 3.0093
_cell_measurement_wavelength 0.71073
_cell_volume 1186.7(3)
_computing_cell_refinement 'APEX3 (Bruker, 2015)'
_computing_data_collection 'SAINT (Bruker, 2014)'
_computing_data_reduction 'SAINT (Bruker, 2014)'
_computing_molecular_graphics 'SXGRAPH (Farrugia, 1999), Mercury (CSD, 2016)'
_computing_publication_material 'CRYSCALC (T. Roisnel, local program, 2018)'
_computing_structure_refinement 'SHELXL-2018_3 (Sheldrick, 2018)'
_computing_structure_solution 'SHELXT (Sheldrick, 2015)'
_diffrn_ambient_temperature 150(2)
_diffrn_detector '(CMOS) PHOTON 100'
_diffrn_measured_fraction_theta_full 0.997
_diffrn_measured_fraction_theta_max 0.992
_diffrn_measurement_device_type 'D8 VENTURE Bruker AXS'
_diffrn_measurement_method 'rotation images'
_diffrn_radiation_monochromator 'multilayer monochromator'
_diffrn_radiation_probe x-ray
_diffrn_radiation_source 'Incoatec microfocus sealed tube'
_diffrn_radiation_type MoK\a
_diffrn_radiation_wavelength 0.71073
_diffrn_reflns_av_R_equivalents 0.1120
_diffrn_reflns_av_unetI/netI 0.0502
_diffrn_reflns_limit_h_max 14
_diffrn_reflns_limit_h_min -13
_diffrn_reflns_limit_k_max 10
_diffrn_reflns_limit_k_min -10
_diffrn_reflns_limit_l_max 18
_diffrn_reflns_limit_l_min -18
_diffrn_reflns_number 25916
_diffrn_reflns_theta_full 25.242
_diffrn_reflns_theta_max 27.602
_diffrn_reflns_theta_min 2.142
_exptl_absorpt_coefficient_mu 0.100
_exptl_absorpt_correction_T_max 0.992
_exptl_absorpt_correction_T_min 0.889
_exptl_absorpt_correction_type multi-scan
_exptl_absorpt_process_details
;
  [Sheldrick, G.M. (2014). SADABS Bruker AXS Inc., Madison, Wisconsin, USA]
;
_exptl_crystal_colour colourless
_exptl_crystal_density_diffrn 1.417
_exptl_crystal_description prism
_exptl_crystal_F_000 528
_exptl_crystal_size_max 0.290
_exptl_crystal_size_mid 0.130
_exptl_crystal_size_min 0.080
_refine_diff_density_max 0.250
_refine_diff_density_min -0.292
_refine_diff_density_rms 0.062
_refine_ls_extinction_method none
_refine_ls_goodness_of_fit_ref 1.071
_refine_ls_hydrogen_treatment mixed
_refine_ls_matrix_type full
_refine_ls_number_parameters 176
_refine_ls_number_reflns 2739
_refine_ls_number_restraints 0
_refine_ls_restrained_S_all 1.071
_refine_ls_R_factor_all 0.0906
_refine_ls_R_factor_gt 0.0547
_refine_ls_shift/su_max 0.005
_refine_ls_shift/su_mean 0.000
_refine_ls_structure_factor_coef Fsqd
_refine_ls_weighting_details 'w=1/[\s^2^(Fo^2^)+(0.0548P)^2^+0.7329P] where P=(Fo^2^+2Fc^2^)/3'
_refine_ls_weighting_scheme calc
_refine_ls_wR_factor_gt 0.1204
_refine_ls_wR_factor_ref 0.1349
_reflns_Friedel_coverage 0.000
_reflns_number_gt 1919
_reflns_number_total 2739
_reflns_threshold_expression >2sigma(I)
_cod_data_source_file jo8b02899_si_001.cif
_cod_data_source_block RGYYC3X110
_cod_original_sg_symbol_H-M 'P 21/n'
_cod_database_code 4033760

loop_
_space_group_symop_operation_xyz
'x, y, z'
'-x+1/2, y+1/2, -z+1/2'
'-x, -y, -z'
'x-1/2, -y-1/2, z-1/2'

loop_
_atom_site_label
_atom_site_type_symbol
_atom_site_fract_x
_atom_site_fract_y
_atom_site_fract_z
_atom_site_U_iso_or_equiv
_atom_site_adp_type
_atom_site_occupancy
_atom_site_site_symmetry_order
_atom_site_calc_flag
_atom_site_refinement_flags_posn
_atom_site_refinement_flags_adp
C1 C 0.4852(2) 0.2642(3) 1.11387(15) 0.0270(5) Uani 1 1 d . .
H1A H 0.439084 0.166806 1.128676 0.040 Uiso 1 1 calc R U
H1B H 0.440764 0.365141 1.125538 0.040 Uiso 1 1 calc R U
H1C H 0.571130 0.264326 1.156678 0.040 Uiso 1 1 calc R U
C2 C 0.49213(19) 0.2585(2) 1.00708(14) 0.0194(4) Uani 1 1 d . .
C3 C 0.5913(2) 0.1790(3) 0.97959(15) 0.0232(5) Uani 1 1 d . .
H3 H 0.656347 0.128182 1.028645 0.028 Uiso 1 1 calc R U
C4 C 0.59669(19) 0.1726(2) 0.88128(15) 0.0203(4) Uani 1 1 d . .
H4 H 0.664610 0.116675 0.863198 0.024 Uiso 1 1 calc R U
C5 C 0.50278(18) 0.2482(2) 0.80950(14) 0.0164(4) Uani 1 1 d . .
C6 C 0.40283(18) 0.3296(2) 0.83546(14) 0.0177(4) Uani 1 1 d . .
C7 C 0.39805(19) 0.3333(2) 0.93447(14) 0.0191(4) Uani 1 1 d . .
H7 H 0.329537 0.387734 0.952592 0.023 Uiso 1 1 calc R U
O9 O 0.31488(14) 0.40540(19) 0.76195(10) 0.0245(4) Uani 1 1 d . .
H9 H 0.260(2) 0.462(3) 0.7870(17) 0.029 Uiso 1 1 d . U
N10 N 0.51020(15) 0.2475(2) 0.70855(11) 0.0164(4) Uani 1 1 d . .
C10 C 0.60600(18) 0.3284(2) 0.67363(14) 0.0172(4) Uani 1 1 d . .
C11 C 0.57131(18) 0.3026(2) 0.56438(14) 0.0173(4) Uani 1 1 d . .
C12 C 0.63174(19) 0.3550(3) 0.49348(15) 0.0223(5) Uani 1 1 d . .
H12 H 0.709174 0.414980 0.510754 0.027 Uiso 1 1 calc R U
C13 C 0.5745(2) 0.3164(3) 0.39542(15) 0.0254(5) Uani 1 1 d . .
H13 H 0.613668 0.350822 0.344772 0.030 Uiso 1 1 calc R U
C14 C 0.4617(2) 0.2289(3) 0.37046(15) 0.0253(5) Uani 1 1 d . .
H14 H 0.424150 0.205872 0.302932 0.030 Uiso 1 1 calc R U
C15 C 0.40227(19) 0.1740(3) 0.44275(15) 0.0208(5) Uani 1 1 d . .
H15 H 0.325758 0.112020 0.426065 0.025 Uiso 1 1 calc R U
C16 C 0.45928(18) 0.2135(2) 0.53949(14) 0.0168(4) Uani 1 1 d . .
C17 C 0.42043(18) 0.1746(2) 0.63173(14) 0.0174(4) Uani 1 1 d . .
O18 O 0.69421(13) 0.40270(19) 0.72420(10) 0.0247(4) Uani 1 1 d . .
O19 O 0.33019(13) 0.09347(18) 0.64174(10) 0.0248(4) Uani 1 1 d . .

loop_
_atom_site_aniso_label
_atom_site_aniso_U_11
_atom_site_aniso_U_22
_atom_site_aniso_U_33
_atom_site_aniso_U_23
_atom_site_aniso_U_13
_atom_site_aniso_U_12
C1 0.0384(13) 0.0285(12) 0.0153(10) -0.0010(9) 0.0090(9) -0.0036(10)
C2 0.0252(11) 0.0180(10) 0.0150(10) -0.0013(8) 0.0049(8) -0.0057(8)
C3 0.0271(11) 0.0230(11) 0.0177(11) 0.0018(9) 0.0021(9) 0.0012(9)
C4 0.0202(10) 0.0209(10) 0.0212(11) -0.0004(8) 0.0078(8) 0.0018(8)
C5 0.0194(10) 0.0180(10) 0.0135(9) 0.0006(8) 0.0071(8) -0.0012(8)
C6 0.0192(10) 0.0176(10) 0.0163(10) 0.0023(8) 0.0047(8) -0.0010(8)
C7 0.0200(10) 0.0218(10) 0.0185(10) -0.0001(8) 0.0102(8) 0.0002(8)
O9 0.0229(8) 0.0332(9) 0.0186(8) 0.0027(6) 0.0074(6) 0.0102(7)
N10 0.0172(8) 0.0202(9) 0.0130(8) -0.0003(7) 0.0061(7) -0.0012(7)
C10 0.0156(9) 0.0173(10) 0.0197(10) 0.0028(8) 0.0060(8) 0.0028(8)
C11 0.0159(9) 0.0183(10) 0.0179(10) 0.0010(8) 0.0048(8) 0.0026(8)
C12 0.0187(10) 0.0266(12) 0.0232(11) 0.0040(9) 0.0083(8) 0.0007(9)
C13 0.0266(11) 0.0337(12) 0.0191(11) 0.0064(9) 0.0117(9) 0.0042(10)
C14 0.0291(12) 0.0307(12) 0.0152(10) 0.0001(9) 0.0039(9) 0.0056(9)
C15 0.0181(10) 0.0235(11) 0.0205(11) -0.0037(9) 0.0039(8) 0.0015(8)
C16 0.0162(9) 0.0172(10) 0.0176(10) 0.0005(8) 0.0053(8) 0.0034(8)
C17 0.0173(10) 0.0179(10) 0.0179(10) -0.0011(8) 0.0060(8) -0.0001(8)
O18 0.0201(8) 0.0318(9) 0.0211(8) -0.0005(6) 0.0025(6) -0.0078(6)
O19 0.0232(8) 0.0275(8) 0.0259(8) -0.0019(6) 0.0104(6) -0.0096(6)

loop_
_atom_type_symbol
_atom_type_description
_atom_type_scat_dispersion_real
_atom_type_scat_dispersion_imag
_atom_type_scat_source
C C 0.0033 0.0016 'International Tables Vol C Tables 4.2.6.8 and 6.1.1.4'
H H 0.0000 0.0000 'International Tables Vol C Tables 4.2.6.8 and 6.1.1.4'
N N 0.0061 0.0033 'International Tables Vol C Tables 4.2.6.8 and 6.1.1.4'
O O 0.0106 0.0060 'International Tables Vol C Tables 4.2.6.8 and 6.1.1.4'

loop_
_geom_angle_atom_site_label_1
_geom_angle_atom_site_label_2
_geom_angle_atom_site_label_3
_geom_angle
C2 C1 H1A 109.5
C2 C1 H1B 109.5
H1A C1 H1B 109.5
C2 C1 H1C 109.5
H1A C1 H1C 109.5
H1B C1 H1C 109.5
C3 C2 C7 118.92(18)
C3 C2 C1 120.99(19)
C7 C2 C1 120.10(19)
C2 C3 C4 120.80(19)
C2 C3 H3 119.6
C4 C3 H3 119.6
C5 C4 C3 119.86(19)
C5 C4 H4 120.1
C3 C4 H4 120.1
C4 C5 C6 120.33(18)
C4 C5 N10 120.18(17)
C6 C5 N10 119.45(17)
O9 C6 C5 117.74(17)
O9 C6 C7 123.15(18)
C5 C6 C7 119.10(18)
C2 C7 C6 120.98(18)
C2 C7 H7 119.5
C6 C7 H7 119.5
C6 O9 H9 110.4(15)
C17 N10 C10 111.58(16)
C17 N10 C5 124.28(16)
C10 N10 C5 124.06(16)
O18 C10 N10 125.28(18)
O18 C10 C11 129.52(18)
N10 C10 C11 105.19(16)
C12 C11 C16 121.46(19)
C12 C11 C10 129.96(19)
C16 C11 C10 108.57(17)
C11 C12 C13 117.26(19)
C11 C12 H12 121.4
C13 C12 H12 121.4
C14 C13 C12 121.3(2)
C14 C13 H13 119.4
C12 C13 H13 119.4
C13 C14 C15 121.13(19)
C13 C14 H14 119.4
C15 C14 H14 119.4
C16 C15 C14 117.18(19)
C16 C15 H15 121.4
C14 C15 H15 121.4
C15 C16 C11 121.71(19)
C15 C16 C17 130.21(18)
C11 C16 C17 108.07(17)
O19 C17 N10 125.03(18)
O19 C17 C16 128.41(18)
N10 C17 C16 106.55(16)

loop_
_geom_bond_atom_site_label_1
_geom_bond_atom_site_label_2
_geom_bond_distance
C1 C2 1.510(3)
C1 H1A 0.9800
C1 H1B 0.9800
C1 H1C 0.9800
C2 C3 1.385(3)
C2 C7 1.391(3)
C3 C4 1.388(3)
C3 H3 0.9500
C4 C5 1.386(3)
C4 H4 0.9500
C5 C6 1.390(3)
C5 N10 1.430(2)
C6 O9 1.366(2)
C6 C7 1.395(3)
C7 H7 0.9500
O9 H9 0.88(3)
N10 C17 1.393(2)
N10 C10 1.412(2)
C10 O18 1.204(2)
C10 C11 1.493(3)
C11 C12 1.379(3)
C11 C16 1.384(3)
C12 C13 1.394(3)
C12 H12 0.9500
C13 C14 1.385(3)
C13 H13 0.9500
C14 C15 1.395(3)
C14 H14 0.9500
C15 C16 1.379(3)
C15 H15 0.9500
C16 C17 1.482(3)
C17 O19 1.215(2)

loop_
_geom_torsion_atom_site_label_1
_geom_torsion_atom_site_label_2
_geom_torsion_atom_site_label_3
_geom_torsion_atom_site_label_4
_geom_torsion
C7 C2 C3 C4 -0.5(3)
C1 C2 C3 C4 179.39(19)
C2 C3 C4 C5 0.7(3)
C3 C4 C5 C6 -0.3(3)
C3 C4 C5 N10 177.65(18)
C4 C5 C6 O9 178.32(18)
N10 C5 C6 O9 0.3(3)
C4 C5 C6 C7 -0.4(3)
N10 C5 C6 C7 -178.35(17)
C3 C2 C7 C6 -0.2(3)
C1 C2 C7 C6 179.92(19)
O9 C6 C7 C2 -177.97(18)
C5 C6 C7 C2 0.6(3)
C4 C5 N10 C17 118.8(2)
C6 C5 N10 C17 -63.3(3)
C4 C5 N10 C10 -64.7(2)
C6 C5 N10 C10 113.2(2)
C17 N10 C10 O18 179.20(19)
C5 N10 C10 O18 2.3(3)
C17 N10 C10 C11 0.1(2)
C5 N10 C10 C11 -176.81(16)
O18 C10 C11 C12 0.9(4)
N10 C10 C11 C12 180.0(2)
O18 C10 C11 C16 -178.0(2)
N10 C10 C11 C16 1.1(2)
C16 C11 C12 C13 0.8(3)
C10 C11 C12 C13 -178.00(19)
C11 C12 C13 C14 0.0(3)
C12 C13 C14 C15 -1.0(3)
C13 C14 C15 C16 1.3(3)
C14 C15 C16 C11 -0.6(3)
C14 C15 C16 C17 179.81(19)
C12 C11 C16 C15 -0.5(3)
C10 C11 C16 C15 178.54(17)
C12 C11 C16 C17 179.23(18)
C10 C11 C16 C17 -1.8(2)
C10 N10 C17 O19 177.81(19)
C5 N10 C17 O19 -5.3(3)
C10 N10 C17 C16 -1.1(2)
C5 N10 C17 C16 175.75(16)
C15 C16 C17 O19 2.6(4)
C11 C16 C17 O19 -177.1(2)
C15 C16 C17 N10 -178.5(2)
C11 C16 C17 N10 1.8(2)
